data_7245384
loop_
_publ_author_name
'Takeyama, Tomoyuki'
'Takao, Koichiro'

_publ_section_title
;
 Effects of coordinating heteroatoms on molecular structure, thermodynamic
 stability and redox behavior of uranyl(vi) complexes with pentadentate
 Schiff-base ligands
;
_journal_issue 37
_journal_name_full 'RSC Advances'
_journal_page_first 24260
_journal_page_last 24268
_journal_paper_doi 10.1039/D2RA04639C
_journal_volume 12
_journal_year 2022
_chemical_formula_moiety 'C28 H38 N2 O7 U, C5 H5 N'
_chemical_formula_sum 'C33 H43 N3 O7 U'
_chemical_formula_weight 831.73
_space_group_crystal_system triclinic
_space_group_IT_number 2
_space_group_name_Hall '-P 1'
_space_group_name_H-M_alt 'P -1'
_atom_sites_solution_hydrogens geom
_atom_sites_solution_primary dual
_audit_creation_date 2021-05-20
_audit_creation_method
;
Olex2 1.3
(compiled 2020.11.12 svn.r5f609507 for OlexSys, GUI svn.r6272)
;
_audit_update_record
;
2022-06-06 deposited with the CCDC.	2022-08-22 downloaded from the CCDC.
;
_cell_angle_alpha 75.1030(10)
_cell_angle_beta 80.7980(10)
_cell_angle_gamma 71.7900(10)
_cell_formula_units_Z 2
_cell_length_a 10.19370(10)
_cell_length_b 13.0886(2)
_cell_length_c 13.2854(2)
_cell_measurement_reflns_used 18600
_cell_measurement_temperature 123
_cell_measurement_theta_max 30.5830
_cell_measurement_theta_min 2.0450
_cell_volume 1621.06(4)
_computing_cell_refinement 'CrysAlisPro 1.171.40.60a (Rigaku OD, 2019)'
_computing_data_collection 'CrysAlisPro 1.171.40.60a (Rigaku OD, 2019)'
_computing_data_reduction 'CrysAlisPro 1.171.40.60a (Rigaku OD, 2019)'
_computing_molecular_graphics 'Olex2 1.3 (Dolomanov et al., 2009)'
_computing_publication_material 'Olex2 1.3 (Dolomanov et al., 2009)'
_computing_structure_refinement 'SHELXL 2018/3 (Sheldrick, 2015)'
_computing_structure_solution 'SHELXT 2018/2 (Sheldrick, 2018)'
_diffrn_ambient_temperature 123
_diffrn_detector 'Hybrid Pixel Array Detector'
_diffrn_detector_area_resol_mean 10.0000
_diffrn_measured_fraction_theta_full 0.994
_diffrn_measured_fraction_theta_max 0.947
_diffrn_measurement_details
;
List of Runs (angles in degrees, time in seconds):

  # Type    Start    End  Width  t~exp~   \w     \q     \k     \f   Frames
#--------------------------------------------------------------------------
  1  \w    -72.00  76.00   0.50   15.26    --   20.00  54.00  30.00  296
  2  \w    -74.00  38.00   0.50   15.26    --   20.00  54.00 150.00  224
  3  \w     47.00  90.00   0.50   15.26    --   20.00  54.00 150.00   86
  4  \w    -70.00  10.00   0.50   15.26    --   20.00  54.00-150.00  160
  5  \w     38.00  63.00   0.50   15.26    --   20.00  54.00-150.00   50
  6  \w    -71.00  71.00   0.50   15.26    --   20.00  54.00  90.00  284
  7  \w    -74.00  32.00   0.50   15.26    --   20.00  54.00   0.00  212
  8  \w     69.00  94.00   0.50   15.26    --   20.00  54.00   0.00   50
  9  \w    -55.00 -28.00   0.50   15.26    --   20.00  54.00-106.60   54
 10  \w     63.00  88.00   0.50   15.26    --   20.00  54.00-106.60   50
 11  \w    -73.00 -39.00   0.50   15.26    --   20.00  54.00 -30.00   68
 12  \w     21.00  46.00   0.50   15.26    --   20.00  54.00 -30.00   50
 13  \w    -66.00 -40.00   0.50   15.26    --   20.00  54.00  60.00   52
 14  \w     17.00  42.00   0.50   15.26    --   20.00  54.00  60.00   50
 15  \w     55.00  81.00   0.50   15.26    --   20.00  54.00  60.00   52
 16  \w    -31.00  -6.00   0.50   15.26    --   20.00  54.00 -60.00   50
 17  \w      3.00  28.00   0.50   15.26    --   20.00  54.00 -60.00   50
 18  \w     85.00 110.00   0.50   15.26    --   20.00  54.00 -60.00   50
 19  \w    -69.00 -44.00   0.50   15.26    --   20.00  54.00-180.00   50
 20  \w    -66.00  54.00   0.50   15.26    --   20.00  54.00 -90.00  240
;
_diffrn_measurement_device 'two-circle diffractometer'
_diffrn_measurement_device_type 'XtaLAB Mini II'
_diffrn_measurement_method '\w scans'
_diffrn_orient_matrix_type 'CrysAlisPro convention (1999,Acta A55,543-557)'
_diffrn_orient_matrix_UB_11 0.0064964000
_diffrn_orient_matrix_UB_12 -0.0503124000
_diffrn_orient_matrix_UB_13 0.0377489000
_diffrn_orient_matrix_UB_21 -0.0697564000
_diffrn_orient_matrix_UB_22 0.0033689000
_diffrn_orient_matrix_UB_23 -0.0043409000
_diffrn_orient_matrix_UB_31 0.0223198000
_diffrn_orient_matrix_UB_32 -0.0296452000
_diffrn_orient_matrix_UB_33 -0.0403911000
_diffrn_radiation_monochromator graphite
_diffrn_radiation_probe x-ray
_diffrn_radiation_type 'Mo K\a'
_diffrn_radiation_wavelength 0.71073
_diffrn_reflns_av_R_equivalents 0.0329
_diffrn_reflns_av_unetI/netI 0.0382
_diffrn_reflns_Laue_measured_fraction_full 0.994
_diffrn_reflns_Laue_measured_fraction_max 0.947
_diffrn_reflns_limit_h_max 14
_diffrn_reflns_limit_h_min -14
_diffrn_reflns_limit_k_max 18
_diffrn_reflns_limit_k_min -18
_diffrn_reflns_limit_l_max 18
_diffrn_reflns_limit_l_min -19
_diffrn_reflns_number 32663
_diffrn_reflns_point_group_measured_fraction_full 0.994
_diffrn_reflns_point_group_measured_fraction_max 0.947
_diffrn_reflns_theta_full 25.242
_diffrn_reflns_theta_max 30.896
_diffrn_reflns_theta_min 2.043
_diffrn_source 'fine-focus sealed X-ray tube'
_diffrn_source_type 'Rigaku (Mo) X-ray Source'
_exptl_absorpt_coefficient_mu 5.057
_exptl_absorpt_correction_T_max 1.00000
_exptl_absorpt_correction_T_min 0.80705
_exptl_absorpt_correction_type multi-scan
_exptl_absorpt_process_details
;
CrysAlisPro 1.171.40.60a (Rigaku Oxford Diffraction, 2019)
Empirical absorption correction using spherical harmonics,
 implemented in SCALE3 ABSPACK scaling algorithm.
;
_exptl_crystal_colour red
_exptl_crystal_colour_primary red
_exptl_crystal_density_diffrn 1.704
_exptl_crystal_description block
_exptl_crystal_F_000 820
_exptl_crystal_size_max 0.183
_exptl_crystal_size_mid 0.174
_exptl_crystal_size_min 0.084
_refine_diff_density_max 1.993
_refine_diff_density_min -1.498
_refine_diff_density_rms 0.131
_refine_ls_extinction_method none
_refine_ls_goodness_of_fit_ref 1.029
_refine_ls_hydrogen_treatment constr
_refine_ls_matrix_type full
_refine_ls_number_parameters 375
_refine_ls_number_reflns 9686
_refine_ls_number_restraints 0
_refine_ls_restrained_S_all 1.029
_refine_ls_R_factor_all 0.0349
_refine_ls_R_factor_gt 0.0287
_refine_ls_shift/su_max 0.001
_refine_ls_shift/su_mean 0.000
_refine_ls_structure_factor_coef Fsqd
_refine_ls_weighting_details 'w=1/[\s^2^(Fo^2^)+(0.0347P)^2^+1.7594P] where P=(Fo^2^+2Fc^2^)/3'
_refine_ls_weighting_scheme calc
_refine_ls_wR_factor_gt 0.0656
_refine_ls_wR_factor_ref 0.0673
_reflns_Friedel_coverage 0.000
_reflns_number_gt 8730
_reflns_number_total 9686
_reflns_threshold_expression 'I > 2\s(I)'
_cod_data_source_file d2ra04639c2.cif
_cod_data_source_block 210519_uo2meosaldien_o
_cod_database_code 7245384
_shelx_shelxl_version_number 2018/3
_chemical_oxdiff_formula C29H34N3O4U1
_chemical_oxdiff_usercomment 210519_UO2MeOsaldien_O
_shelx_space_group_comment
;
The symmetry employed for this shelxl refinement is uniquely defined
by the following loop, which should always be used as a source of
symmetry information in preference to the above space-group names.
They are only intended as comments.
;
_reflns_odcompleteness_completeness 98.92
_reflns_odcompleteness_iscentric 1
_reflns_odcompleteness_theta 27.42
_olex2_refinement_description
;
1. Fixed Uiso
 At 1.2 times of:
  All C(H) groups, All C(H,H) groups
 At 1.5 times of:
  All C(H,H,H) groups
2. Uiso/Uaniso restraints and constraints
Uanis(C33) = Uanis(C32) = Uanis(C31) = Uanis(C30) = Uanis(C29) = Uanis(N3)
3.a Secondary CH2 refined with riding coordinates:
 C8(H8A,H8B), C9(H9A,H9B), C11(H11A,H11B), C10(H10A,H10B)
3.b Aromatic/amide H refined with riding coordinates:
 C14(H14), C7(H7), C12(H12), C16(H16), C3(H3), C5(H5), C32(H32), C33(H33),
 C31(H31), C30(H30), C29(H29)
3.c Idealised Me refined as rotating group:
 C20(H20A,H20B,H20C), C26(H26A,H26B,H26C), C28(H28A,H28B,H28C), C27(H27A,H27B,
 H27C), C21(H21A,H21B,H21C), C22(H22A,H22B,H22C), C24(H24A,H24B,H24C), C23(H23A,
 H23B,H23C)
;
_olex2_submission_special_instructions 'No special instructions were received'
_oxdiff_exptl_absorpt_empirical_details
;
Empirical correction (ABSPACK) includes:
- Absorption correction using spherical harmonics
- Frame scaling
;
_oxdiff_exptl_absorpt_empirical_full_max 1.260
_oxdiff_exptl_absorpt_empirical_full_min 0.847

loop_
_space_group_symop_operation_xyz
'x, y, z'
'-x, -y, -z'

loop_
_atom_site_label
_atom_site_type_symbol
_atom_site_fract_x
_atom_site_fract_y
_atom_site_fract_z
_atom_site_U_iso_or_equiv
_atom_site_adp_type
_atom_site_occupancy
_atom_site_site_symmetry_order
_atom_site_calc_flag
_atom_site_refinement_flags_posn
_atom_site_refinement_flags_adp
_atom_site_refinement_flags_occupancy
_atom_site_disorder_assembly
_atom_site_disorder_group
U1 U 0.28249(2) 0.44931(2) 0.35390(2) 0.01351(3) Uani 1 1 d . . . . .
O3 O 0.2017(2) 0.30683(16) 0.43907(16) 0.0152(4) Uani 1 1 d . . . . .
O4 O 0.3264(2) 0.40408(17) 0.19794(16) 0.0171(4) Uani 1 1 d . . . . .
O7 O 0.3133(2) 0.61187(18) 0.41468(18) 0.0210(5) Uani 1 1 d . . . . .
O1 O 0.1164(2) 0.53657(18) 0.31468(18) 0.0203(4) Uani 1 1 d . . . . .
O2 O 0.4484(2) 0.36877(18) 0.39838(17) 0.0191(4) Uani 1 1 d . . . . .
O6 O 0.2612(3) 0.6354(2) -0.21167(18) 0.0271(5) Uani 1 1 d . . . . .
N1 N 0.1976(3) 0.4676(2) 0.5393(2) 0.0173(5) Uani 1 1 d . . . . .
O5 O 0.3546(3) 0.00229(19) 0.80505(18) 0.0271(5) Uani 1 1 d . . . . .
N2 N 0.4112(3) 0.5737(2) 0.2278(2) 0.0184(5) Uani 1 1 d . . . . .
C18 C 0.3036(3) 0.4632(2) 0.1011(2) 0.0163(5) Uani 1 1 d . . . . .
C8 C 0.1422(3) 0.5807(2) 0.5546(3) 0.0210(6) Uani 1 1 d . . . . .
H8A H 0.117602 0.579799 0.629902 0.025 Uiso 1 1 calc R U . . .
H8B H 0.057370 0.618849 0.517405 0.025 Uiso 1 1 calc R U . . .
C15 C 0.2779(3) 0.5849(3) -0.1080(2) 0.0215(6) Uani 1 1 d . . . . .
C13 C 0.3446(3) 0.5612(3) 0.0642(2) 0.0189(6) Uani 1 1 d . . . . .
C2 C 0.2590(3) 0.1186(2) 0.5380(2) 0.0150(5) Uani 1 1 d . . . . .
C14 C 0.3338(3) 0.6207(3) -0.0407(2) 0.0209(6) Uani 1 1 d . . . . .
H14 H 0.364794 0.684898 -0.064454 0.025 Uiso 1 1 calc R U . . .
C17 C 0.2440(3) 0.4278(2) 0.0303(2) 0.0169(6) Uani 1 1 d . . . . .
C9 C 0.2515(3) 0.6411(3) 0.5121(3) 0.0206(6) Uani 1 1 d . . . . .
H9A H 0.208532 0.721808 0.501063 0.025 Uiso 1 1 calc R U . . .
H9B H 0.322835 0.619337 0.562199 0.025 Uiso 1 1 calc R U . . .
C7 C 0.2048(3) 0.3877(3) 0.6191(2) 0.0185(6) Uani 1 1 d . . . . .
H7 H 0.180085 0.405997 0.685601 0.022 Uiso 1 1 calc R U . . .
C1 C 0.2370(3) 0.2344(2) 0.5281(2) 0.0149(5) Uani 1 1 d . . . . .
C6 C 0.2474(3) 0.2706(2) 0.6174(2) 0.0169(6) Uani 1 1 d . . . . .
C11 C 0.4928(3) 0.6179(3) 0.2776(3) 0.0220(6) Uani 1 1 d . . . . .
H11A H 0.536244 0.668464 0.224012 0.026 Uiso 1 1 calc R U . . .
H11B H 0.567423 0.556955 0.313121 0.026 Uiso 1 1 calc R U . . .
C12 C 0.4123(3) 0.6006(3) 0.1282(3) 0.0208(6) Uani 1 1 d . . . . .
H12 H 0.462455 0.651458 0.092616 0.025 Uiso 1 1 calc R U . . .
C25 C 0.1988(3) 0.3215(2) 0.0638(2) 0.0183(6) Uani 1 1 d . . . . .
C20 C 0.0867(3) 0.1264(3) 0.4204(3) 0.0231(6) Uani 1 1 d . . . . .
H20A H 0.025178 0.103728 0.480881 0.035 Uiso 1 1 calc R U . . .
H20B H 0.072889 0.101204 0.360567 0.035 Uiso 1 1 calc R U . . .
H20C H 0.065590 0.206981 0.402895 0.035 Uiso 1 1 calc R U . . .
C16 C 0.2336(3) 0.4904(3) -0.0717(2) 0.0194(6) Uani 1 1 d . . . . .
H16 H 0.194294 0.467377 -0.119137 0.023 Uiso 1 1 calc R U . . .
C26 C 0.1000(3) 0.3216(3) 0.1641(2) 0.0210(6) Uani 1 1 d . . . . .
H26A H 0.149306 0.321147 0.221895 0.031 Uiso 1 1 calc R U . . .
H26B H 0.067009 0.255976 0.180865 0.031 Uiso 1 1 calc R U . . .
H26C H 0.020834 0.387948 0.153524 0.031 Uiso 1 1 calc R U . . .
C3 C 0.2972(3) 0.0485(2) 0.6322(2) 0.0192(6) Uani 1 1 d . . . . .
H3 H 0.312585 -0.028264 0.638859 0.023 Uiso 1 1 calc R U . . .
C28 C 0.1190(4) 0.3089(3) -0.0193(3) 0.0270(7) Uani 1 1 d . . . . .
H28A H 0.036596 0.372353 -0.031793 0.040 Uiso 1 1 calc R U . . .
H28B H 0.090711 0.241033 0.005511 0.040 Uiso 1 1 calc R U . . .
H28C H 0.178953 0.305376 -0.084548 0.040 Uiso 1 1 calc R U . . .
C27 C 0.3291(4) 0.2229(3) 0.0798(3) 0.0238(7) Uani 1 1 d . . . . .
H27A H 0.386946 0.221353 0.013451 0.036 Uiso 1 1 calc R U . . .
H27B H 0.302058 0.154420 0.103938 0.036 Uiso 1 1 calc R U . . .
H27C H 0.381475 0.229967 0.132128 0.036 Uiso 1 1 calc R U . . .
C10 C 0.3987(3) 0.6796(3) 0.3566(3) 0.0230(6) Uani 1 1 d . . . . .
H10A H 0.454392 0.692908 0.403891 0.028 Uiso 1 1 calc R U . . .
H10B H 0.340531 0.751681 0.320381 0.028 Uiso 1 1 calc R U . . .
C5 C 0.2859(3) 0.1948(3) 0.7123(2) 0.0186(6) Uani 1 1 d . . . . .
H5 H 0.292021 0.220542 0.771574 0.022 Uiso 1 1 calc R U . . .
C21 C 0.3389(4) 0.1028(3) 0.3516(3) 0.0241(7) Uani 1 1 d . . . . .
H21A H 0.319598 0.183089 0.328460 0.036 Uiso 1 1 calc R U . . .
H21B H 0.326583 0.072470 0.294732 0.036 Uiso 1 1 calc R U . . .
H21C H 0.434588 0.070724 0.370764 0.036 Uiso 1 1 calc R U . . .
C22 C 0.2667(4) -0.0510(3) 0.4751(3) 0.0283(7) Uani 1 1 d . . . . .
H22A H 0.363750 -0.086061 0.490117 0.042 Uiso 1 1 calc R U . . .
H22B H 0.248312 -0.075486 0.416368 0.042 Uiso 1 1 calc R U . . .
H22C H 0.205986 -0.071889 0.536983 0.042 Uiso 1 1 calc R U . . .
C19 C 0.2387(3) 0.0750(2) 0.4469(2) 0.0184(6) Uani 1 1 d . . . . .
C4 C 0.3143(3) 0.0844(3) 0.7182(2) 0.0193(6) Uani 1 1 d . . . . .
C24 C 0.2909(5) 0.7394(3) -0.2466(3) 0.0349(9) Uani 1 1 d . . . . .
H24A H 0.276796 0.767796 -0.321034 0.052 Uiso 1 1 calc R U . . .
H24B H 0.387358 0.729908 -0.236037 0.052 Uiso 1 1 calc R U . . .
H24C H 0.228889 0.791720 -0.206563 0.052 Uiso 1 1 calc R U . . .
C23 C 0.3915(5) 0.0344(3) 0.8881(3) 0.0378(9) Uani 1 1 d . . . . .
H23A H 0.463926 0.071728 0.861836 0.057 Uiso 1 1 calc R U . . .
H23B H 0.426317 -0.031088 0.942791 0.057 Uiso 1 1 calc R U . . .
H23C H 0.309936 0.084723 0.917123 0.057 Uiso 1 1 calc R U . . .
C32 C 0.0540(7) 0.9203(5) 0.2600(5) 0.0765(7) Uani 1 1 d . . . . .
H32 H 0.023775 0.938111 0.326455 0.092 Uiso 1 1 calc R U . . .
C33 C 0.0529(7) 0.8233(5) 0.2470(5) 0.0765(7) Uani 1 1 d . . . . .
H33 H 0.021167 0.773692 0.304175 0.092 Uiso 1 1 calc R U . . .
C31 C 0.0960(7) 0.9925(5) 0.1828(5) 0.0765(7) Uani 1 1 d . . . . .
H31 H 0.093429 1.061859 0.194196 0.092 Uiso 1 1 calc R U . . .
N3 N 0.0951(6) 0.7942(4) 0.1564(4) 0.0765(7) Uani 1 1 d . . . . .
C30 C 0.1414(7) 0.9699(5) 0.0904(5) 0.0765(7) Uani 1 1 d . . . . .
H30 H 0.175179 1.020598 0.035650 0.092 Uiso 1 1 calc R U . . .
C29 C 0.1383(7) 0.8669(5) 0.0750(5) 0.0765(7) Uani 1 1 d . . . . .
H29 H 0.166281 0.849216 0.008318 0.092 Uiso 1 1 calc R U . . .

loop_
_atom_site_aniso_label
_atom_site_aniso_U_11
_atom_site_aniso_U_22
_atom_site_aniso_U_33
_atom_site_aniso_U_23
_atom_site_aniso_U_13
_atom_site_aniso_U_12
U1 0.01262(5) 0.01212(5) 0.01652(5) -0.00292(4) -0.00086(3) -0.00496(4)
O3 0.0165(10) 0.0127(9) 0.0177(10) -0.0022(8) -0.0022(8) -0.0064(8)
O4 0.0206(10) 0.0155(9) 0.0153(10) -0.0012(8) -0.0012(8) -0.0071(8)
O7 0.0227(11) 0.0217(11) 0.0242(11) -0.0087(9) 0.0033(9) -0.0140(9)
O1 0.0168(10) 0.0157(10) 0.0271(12) -0.0024(9) -0.0050(9) -0.0030(8)
O2 0.0151(10) 0.0188(10) 0.0227(11) -0.0044(9) -0.0028(8) -0.0033(8)
O6 0.0375(14) 0.0253(12) 0.0145(11) 0.0023(9) -0.0019(10) -0.0090(11)
N1 0.0172(12) 0.0161(11) 0.0209(13) -0.0077(10) 0.0007(10) -0.0064(10)
O5 0.0379(14) 0.0216(11) 0.0186(11) 0.0005(9) -0.0099(10) -0.0046(10)
N2 0.0166(12) 0.0167(11) 0.0240(13) -0.0037(10) -0.0003(10) -0.0089(10)
C18 0.0136(12) 0.0152(12) 0.0161(13) -0.0012(11) 0.0010(10) -0.0013(10)
C8 0.0202(14) 0.0155(13) 0.0280(16) -0.0093(13) 0.0015(12) -0.0043(12)
C15 0.0226(15) 0.0203(14) 0.0153(14) 0.0012(12) 0.0017(11) -0.0028(12)
C13 0.0177(13) 0.0185(14) 0.0187(14) -0.0022(12) 0.0014(11) -0.0056(11)
C2 0.0145(12) 0.0142(12) 0.0159(13) -0.0024(11) -0.0008(10) -0.0047(10)
C14 0.0214(14) 0.0185(14) 0.0190(15) 0.0012(12) 0.0020(11) -0.0062(12)
C17 0.0166(13) 0.0162(13) 0.0157(13) -0.0031(11) 0.0001(10) -0.0026(11)
C9 0.0221(15) 0.0166(13) 0.0262(16) -0.0093(13) -0.0015(12) -0.0065(12)
C7 0.0172(13) 0.0217(14) 0.0208(15) -0.0087(12) -0.0016(11) -0.0083(12)
C1 0.0117(12) 0.0135(12) 0.0189(14) -0.0025(11) 0.0002(10) -0.0046(10)
C6 0.0155(13) 0.0156(13) 0.0210(14) -0.0060(12) 0.0021(11) -0.0067(11)
C11 0.0197(14) 0.0239(15) 0.0266(16) -0.0023(13) -0.0035(12) -0.0141(12)
C12 0.0190(14) 0.0184(14) 0.0250(16) -0.0018(12) 0.0010(12) -0.0093(12)
C25 0.0208(14) 0.0164(13) 0.0175(14) -0.0031(11) -0.0004(11) -0.0062(11)
C20 0.0241(15) 0.0201(14) 0.0277(17) -0.0054(13) -0.0065(13) -0.0078(13)
C16 0.0220(14) 0.0204(14) 0.0142(13) -0.0057(12) -0.0002(11) -0.0027(12)
C26 0.0224(15) 0.0220(14) 0.0200(15) -0.0042(12) 0.0000(12) -0.0098(12)
C3 0.0194(14) 0.0138(13) 0.0232(15) -0.0028(12) -0.0015(11) -0.0042(11)
C28 0.0355(19) 0.0284(17) 0.0221(16) -0.0080(14) -0.0045(14) -0.0133(15)
C27 0.0292(17) 0.0177(14) 0.0225(16) -0.0062(13) 0.0040(13) -0.0055(13)
C10 0.0236(15) 0.0194(14) 0.0312(17) -0.0051(13) -0.0011(13) -0.0144(13)
C5 0.0190(14) 0.0201(14) 0.0173(14) -0.0059(12) 0.0001(11) -0.0057(12)
C21 0.0283(16) 0.0226(15) 0.0196(15) -0.0084(13) 0.0024(12) -0.0038(13)
C22 0.045(2) 0.0144(14) 0.0270(17) -0.0050(13) -0.0110(15) -0.0067(14)
C19 0.0241(15) 0.0130(12) 0.0193(14) -0.0043(11) -0.0039(11) -0.0054(11)
C4 0.0179(14) 0.0193(14) 0.0188(14) -0.0004(12) -0.0043(11) -0.0044(12)
C24 0.057(3) 0.0228(16) 0.0176(16) 0.0012(14) -0.0001(16) -0.0076(17)
C23 0.055(3) 0.0320(19) 0.0222(18) -0.0061(15) -0.0159(17) -0.0002(18)
C32 0.0994(19) 0.0603(15) 0.0709(17) -0.0219(13) 0.0098(15) -0.0267(14)
C33 0.0994(19) 0.0603(15) 0.0709(17) -0.0219(13) 0.0098(15) -0.0267(14)
C31 0.0994(19) 0.0603(15) 0.0709(17) -0.0219(13) 0.0098(15) -0.0267(14)
N3 0.0994(19) 0.0603(15) 0.0709(17) -0.0219(13) 0.0098(15) -0.0267(14)
C30 0.0994(19) 0.0603(15) 0.0709(17) -0.0219(13) 0.0098(15) -0.0267(14)
C29 0.0994(19) 0.0603(15) 0.0709(17) -0.0219(13) 0.0098(15) -0.0267(14)

loop_
_atom_type_symbol
_atom_type_description
_atom_type_scat_dispersion_real
_atom_type_scat_dispersion_imag
_atom_type_scat_source
C C 0.0033 0.0016 'International Tables Vol C Tables 4.2.6.8 and 6.1.1.4'
H H 0.0000 0.0000 'International Tables Vol C Tables 4.2.6.8 and 6.1.1.4'
N N 0.0061 0.0033 'International Tables Vol C Tables 4.2.6.8 and 6.1.1.4'
O O 0.0106 0.0060 'International Tables Vol C Tables 4.2.6.8 and 6.1.1.4'
U U -9.6767 9.6646 'International Tables Vol C Tables 4.2.6.8 and 6.1.1.4'

loop_
_exptl_crystal_face_index_h
_exptl_crystal_face_index_k
_exptl_crystal_face_index_l
_exptl_crystal_face_perp_dist
-3 -13 -16 0.0923
13 -1 -4 0.0643
10 12 14 0.0573
-13 0 2 0.0528
2 -13 -14 0.0802
9 -8 8 0.0415
0 11 16 0.0826
6 18 7 0.0497
7 5 -14 0.0966
-8 -12 8 0.0696
-8 10 -3 0.0247

loop_
_geom_angle_atom_site_label_1
_geom_angle_atom_site_label_2
_geom_angle_atom_site_label_3
_geom_angle
_geom_angle_site_symmetry_1
_geom_angle_site_symmetry_3
_geom_angle_publ_flag
O3 U1 O7 131.93(7) . . ?
O3 U1 N1 70.29(8) . . ?
O3 U1 N2 164.48(8) . . ?
O4 U1 O3 96.22(7) . . ?
O4 U1 O7 131.85(7) . . ?
O4 U1 N1 165.90(8) . . ?
O4 U1 N2 70.27(8) . . ?
O1 U1 O3 94.11(9) . . ?
O1 U1 O4 88.39(9) . . ?
O1 U1 O7 87.89(9) . . ?
O1 U1 N1 88.54(10) . . ?
O1 U1 N2 93.13(9) . . ?
O2 U1 O3 87.63(9) . . ?
O2 U1 O4 95.00(9) . . ?
O2 U1 O7 88.27(9) . . ?
O2 U1 O1 176.00(10) . . ?
O2 U1 N1 88.67(9) . . ?
O2 U1 N2 86.04(9) . . ?
N1 U1 O7 61.75(7) . . ?
N1 U1 N2 123.64(8) . . ?
N2 U1 O7 62.04(8) . . ?
C1 O3 U1 129.87(18) . . ?
C18 O4 U1 132.65(18) . . ?
C9 O7 U1 123.62(17) . . ?
C10 O7 U1 123.43(18) . . ?
C10 O7 C9 112.9(2) . . ?
C15 O6 C24 115.9(3) . . ?
C8 N1 U1 115.60(19) . . ?
C7 N1 U1 125.5(2) . . ?
C7 N1 C8 118.8(3) . . ?
C4 O5 C23 116.4(3) . . ?
C11 N2 U1 114.41(19) . . ?
C12 N2 U1 127.5(2) . . ?
C12 N2 C11 118.1(3) . . ?
O4 C18 C13 120.0(3) . . ?
O4 C18 C17 121.7(3) . . ?
C13 C18 C17 118.2(3) . . ?
N1 C8 H8A 109.9 . . ?
N1 C8 H8B 109.9 . . ?
N1 C8 C9 108.8(2) . . ?
H8A C8 H8B 108.3 . . ?
C9 C8 H8A 109.9 . . ?
C9 C8 H8B 109.9 . . ?
O6 C15 C16 115.5(3) . . ?
C14 C15 O6 125.1(3) . . ?
C14 C15 C16 119.4(3) . . ?
C18 C13 C12 122.2(3) . . ?
C14 C13 C18 121.7(3) . . ?
C14 C13 C12 115.9(3) . . ?
C1 C2 C19 120.7(3) . . ?
C3 C2 C1 118.0(3) . . ?
C3 C2 C19 121.3(3) . . ?
C15 C14 C13 119.4(3) . . ?
C15 C14 H14 120.3 . . ?
C13 C14 H14 120.3 . . ?
C18 C17 C25 121.4(3) . . ?
C16 C17 C18 117.7(3) . . ?
C16 C17 C25 120.8(3) . . ?
O7 C9 C8 107.5(2) . . ?
O7 C9 H9A 110.2 . . ?
O7 C9 H9B 110.2 . . ?
C8 C9 H9A 110.2 . . ?
C8 C9 H9B 110.2 . . ?
H9A C9 H9B 108.5 . . ?
N1 C7 H7 117.0 . . ?
N1 C7 C6 126.0(3) . . ?
C6 C7 H7 117.0 . . ?
O3 C1 C2 121.4(3) . . ?
O3 C1 C6 120.5(3) . . ?
C6 C1 C2 118.1(3) . . ?
C1 C6 C7 121.5(3) . . ?
C5 C6 C7 116.9(3) . . ?
C5 C6 C1 121.3(3) . . ?
N2 C11 H11A 109.8 . . ?
N2 C11 H11B 109.8 . . ?
N2 C11 C10 109.2(2) . . ?
H11A C11 H11B 108.3 . . ?
C10 C11 H11A 109.8 . . ?
C10 C11 H11B 109.8 . . ?
N2 C12 C13 126.5(3) . . ?
N2 C12 H12 116.7 . . ?
C13 C12 H12 116.7 . . ?
C17 C25 C28 112.0(3) . . ?
C26 C25 C17 111.0(2) . . ?
C26 C25 C28 106.1(3) . . ?
C27 C25 C17 108.3(2) . . ?
C27 C25 C26 111.0(3) . . ?
C27 C25 C28 108.4(3) . . ?
H20A C20 H20B 109.5 . . ?
H20A C20 H20C 109.5 . . ?
H20B C20 H20C 109.5 . . ?
C19 C20 H20A 109.5 . . ?
C19 C20 H20B 109.5 . . ?
C19 C20 H20C 109.5 . . ?
C15 C16 C17 123.5(3) . . ?
C15 C16 H16 118.2 . . ?
C17 C16 H16 118.2 . . ?
C25 C26 H26A 109.5 . . ?
C25 C26 H26B 109.5 . . ?
C25 C26 H26C 109.5 . . ?
H26A C26 H26B 109.5 . . ?
H26A C26 H26C 109.5 . . ?
H26B C26 H26C 109.5 . . ?
C2 C3 H3 118.3 . . ?
C2 C3 C4 123.5(3) . . ?
C4 C3 H3 118.3 . . ?
C25 C28 H28A 109.5 . . ?
C25 C28 H28B 109.5 . . ?
C25 C28 H28C 109.5 . . ?
H28A C28 H28B 109.5 . . ?
H28A C28 H28C 109.5 . . ?
H28B C28 H28C 109.5 . . ?
C25 C27 H27A 109.5 . . ?
C25 C27 H27B 109.5 . . ?
C25 C27 H27C 109.5 . . ?
H27A C27 H27B 109.5 . . ?
H27A C27 H27C 109.5 . . ?
H27B C27 H27C 109.5 . . ?
O7 C10 C11 106.9(2) . . ?
O7 C10 H10A 110.3 . . ?
O7 C10 H10B 110.3 . . ?
C11 C10 H10A 110.3 . . ?
C11 C10 H10B 110.3 . . ?
H10A C10 H10B 108.6 . . ?
C6 C5 H5 120.2 . . ?
C4 C5 C6 119.6(3) . . ?
C4 C5 H5 120.2 . . ?
H21A C21 H21B 109.5 . . ?
H21A C21 H21C 109.5 . . ?
H21B C21 H21C 109.5 . . ?
C19 C21 H21A 109.5 . . ?
C19 C21 H21B 109.5 . . ?
C19 C21 H21C 109.5 . . ?
H22A C22 H22B 109.5 . . ?
H22A C22 H22C 109.5 . . ?
H22B C22 H22C 109.5 . . ?
C19 C22 H22A 109.5 . . ?
C19 C22 H22B 109.5 . . ?
C19 C22 H22C 109.5 . . ?
C2 C19 C20 108.5(2) . . ?
C2 C19 C21 110.5(3) . . ?
C2 C19 C22 111.8(3) . . ?
C21 C19 C20 111.0(3) . . ?
C21 C19 C22 107.3(3) . . ?
C22 C19 C20 107.7(3) . . ?
O5 C4 C3 115.2(3) . . ?
C5 C4 O5 125.4(3) . . ?
C5 C4 C3 119.3(3) . . ?
O6 C24 H24A 109.5 . . ?
O6 C24 H24B 109.5 . . ?
O6 C24 H24C 109.5 . . ?
H24A C24 H24B 109.5 . . ?
H24A C24 H24C 109.5 . . ?
H24B C24 H24C 109.5 . . ?
O5 C23 H23A 109.5 . . ?
O5 C23 H23B 109.5 . . ?
O5 C23 H23C 109.5 . . ?
H23A C23 H23B 109.5 . . ?
H23A C23 H23C 109.5 . . ?
H23B C23 H23C 109.5 . . ?
C33 C32 H32 119.2 . . ?
C31 C32 H32 119.2 . . ?
C31 C32 C33 121.6(7) . . ?
C32 C33 H33 119.2 . . ?
N3 C33 C32 121.5(6) . . ?
N3 C33 H33 119.2 . . ?
C32 C31 H31 119.5 . . ?
C30 C31 C32 121.0(7) . . ?
C30 C31 H31 119.5 . . ?
C33 N3 C29 118.4(6) . . ?
C31 C30 H30 121.1 . . ?
C31 C30 C29 117.9(6) . . ?
C29 C30 H30 121.1 . . ?
N3 C29 C30 119.5(6) . . ?
N3 C29 H29 120.2 . . ?
C30 C29 H29 120.2 . . ?

loop_
_geom_bond_atom_site_label_1
_geom_bond_atom_site_label_2
_geom_bond_distance
_geom_bond_site_symmetry_2
_geom_bond_publ_flag
U1 O3 2.239(2) . ?
U1 O4 2.239(2) . ?
U1 O7 2.581(2) . ?
U1 O1 1.792(2) . ?
U1 O2 1.791(2) . ?
U1 N1 2.523(3) . ?
U1 N2 2.531(2) . ?
O3 C1 1.332(3) . ?
O4 C18 1.335(3) . ?
O7 C9 1.436(4) . ?
O7 C10 1.434(4) . ?
O6 C15 1.378(4) . ?
O6 C24 1.431(4) . ?
N1 C8 1.466(4) . ?
N1 C7 1.276(4) . ?
O5 C4 1.376(4) . ?
O5 C23 1.416(4) . ?
N2 C11 1.462(4) . ?
N2 C12 1.278(4) . ?
C18 C13 1.417(4) . ?
C18 C17 1.432(4) . ?
C8 H8A 0.9900 . ?
C8 H8B 0.9900 . ?
C8 C9 1.519(4) . ?
C15 C14 1.374(5) . ?
C15 C16 1.393(4) . ?
C13 C14 1.413(4) . ?
C13 C12 1.449(5) . ?
C2 C1 1.434(4) . ?
C2 C3 1.379(4) . ?
C2 C19 1.531(4) . ?
C14 H14 0.9500 . ?
C17 C25 1.537(4) . ?
C17 C16 1.393(4) . ?
C9 H9A 0.9900 . ?
C9 H9B 0.9900 . ?
C7 H7 0.9500 . ?
C7 C6 1.461(4) . ?
C1 C6 1.416(4) . ?
C6 C5 1.414(4) . ?
C11 H11A 0.9900 . ?
C11 H11B 0.9900 . ?
C11 C10 1.518(5) . ?
C12 H12 0.9500 . ?
C25 C26 1.536(4) . ?
C25 C28 1.540(4) . ?
C25 C27 1.534(4) . ?
C20 H20A 0.9800 . ?
C20 H20B 0.9800 . ?
C20 H20C 0.9800 . ?
C20 C19 1.542(4) . ?
C16 H16 0.9500 . ?
C26 H26A 0.9800 . ?
C26 H26B 0.9800 . ?
C26 H26C 0.9800 . ?
C3 H3 0.9500 . ?
C3 C4 1.396(4) . ?
C28 H28A 0.9800 . ?
C28 H28B 0.9800 . ?
C28 H28C 0.9800 . ?
C27 H27A 0.9800 . ?
C27 H27B 0.9800 . ?
C27 H27C 0.9800 . ?
C10 H10A 0.9900 . ?
C10 H10B 0.9900 . ?
C5 H5 0.9500 . ?
C5 C4 1.366(4) . ?
C21 H21A 0.9800 . ?
C21 H21B 0.9800 . ?
C21 H21C 0.9800 . ?
C21 C19 1.537(4) . ?
C22 H22A 0.9800 . ?
C22 H22B 0.9800 . ?
C22 H22C 0.9800 . ?
C22 C19 1.538(4) . ?
C24 H24A 0.9800 . ?
C24 H24B 0.9800 . ?
C24 H24C 0.9800 . ?
C23 H23A 0.9800 . ?
C23 H23B 0.9800 . ?
C23 H23C 0.9800 . ?
C32 H32 0.9500 . ?
C32 C33 1.327(8) . ?
C32 C31 1.321(8) . ?
C33 H33 0.9500 . ?
C33 N3 1.322(8) . ?
C31 H31 0.9500 . ?
C31 C30 1.315(8) . ?
N3 C29 1.361(8) . ?
C30 H30 0.9500 . ?
C30 C29 1.424(8) . ?
C29 H29 0.9500 . ?

loop_
_geom_torsion_atom_site_label_1
_geom_torsion_atom_site_label_2
_geom_torsion_atom_site_label_3
_geom_torsion_atom_site_label_4
_geom_torsion
_geom_torsion_site_symmetry_1
_geom_torsion_site_symmetry_2
_geom_torsion_site_symmetry_3
_geom_torsion_site_symmetry_4
_geom_torsion_publ_flag
U1 O3 C1 C2 -135.3(2) . . . . ?
U1 O3 C1 C6 47.7(4) . . . . ?
U1 O4 C18 C13 49.6(4) . . . . ?
U1 O4 C18 C17 -133.4(2) . . . . ?
U1 O7 C9 C8 -13.9(3) . . . . ?
U1 O7 C10 C11 -16.3(3) . . . . ?
U1 N1 C8 C9 -55.7(3) . . . . ?
U1 N1 C7 C6 -8.0(4) . . . . ?
U1 N2 C11 C10 -56.7(3) . . . . ?
U1 N2 C12 C13 -3.2(5) . . . . ?
O3 C1 C6 C7 7.2(4) . . . . ?
O3 C1 C6 C5 -179.5(3) . . . . ?
O4 C18 C13 C14 174.2(3) . . . . ?
O4 C18 C13 C12 0.3(4) . . . . ?
O4 C18 C17 C25 2.1(4) . . . . ?
O4 C18 C17 C16 -175.2(3) . . . . ?
O6 C15 C14 C13 179.9(3) . . . . ?
O6 C15 C16 C17 179.1(3) . . . . ?
N1 C8 C9 O7 42.3(3) . . . . ?
N1 C7 C6 C1 -23.7(5) . . . . ?
N1 C7 C6 C5 162.7(3) . . . . ?
N2 C11 C10 O7 45.0(3) . . . . ?
C18 C13 C14 C15 2.1(5) . . . . ?
C18 C13 C12 N2 -19.7(5) . . . . ?
C18 C17 C25 C26 53.4(4) . . . . ?
C18 C17 C25 C28 171.8(3) . . . . ?
C18 C17 C25 C27 -68.6(3) . . . . ?
C18 C17 C16 C15 -0.1(4) . . . . ?
C8 N1 C7 C6 175.2(3) . . . . ?
C13 C18 C17 C25 179.1(3) . . . . ?
C13 C18 C17 C16 1.8(4) . . . . ?
C2 C1 C6 C7 -169.9(3) . . . . ?
C2 C1 C6 C5 3.4(4) . . . . ?
C2 C3 C4 O5 -179.1(3) . . . . ?
C2 C3 C4 C5 3.3(5) . . . . ?
C14 C15 C16 C17 -0.7(5) . . . . ?
C14 C13 C12 N2 166.1(3) . . . . ?
C17 C18 C13 C14 -2.9(4) . . . . ?
C17 C18 C13 C12 -176.8(3) . . . . ?
C9 O7 C10 C11 161.3(3) . . . . ?
C7 N1 C8 C9 121.5(3) . . . . ?
C7 C6 C5 C4 173.9(3) . . . . ?
C1 C2 C3 C4 0.5(4) . . . . ?
C1 C2 C19 C20 -60.9(3) . . . . ?
C1 C2 C19 C21 61.0(3) . . . . ?
C1 C2 C19 C22 -179.5(3) . . . . ?
C1 C6 C5 C4 0.3(4) . . . . ?
C6 C5 C4 O5 179.0(3) . . . . ?
C6 C5 C4 C3 -3.6(4) . . . . ?
C11 N2 C12 C13 176.5(3) . . . . ?
C12 N2 C11 C10 123.5(3) . . . . ?
C12 C13 C14 C15 176.4(3) . . . . ?
C25 C17 C16 C15 -177.4(3) . . . . ?
C16 C15 C14 C13 -0.3(5) . . . . ?
C16 C17 C25 C26 -129.3(3) . . . . ?
C16 C17 C25 C28 -11.0(4) . . . . ?
C16 C17 C25 C27 108.6(3) . . . . ?
C3 C2 C1 O3 179.2(3) . . . . ?
C3 C2 C1 C6 -3.8(4) . . . . ?
C3 C2 C19 C20 118.3(3) . . . . ?
C3 C2 C19 C21 -119.8(3) . . . . ?
C3 C2 C19 C22 -0.3(4) . . . . ?
C10 O7 C9 C8 168.5(3) . . . . ?
C19 C2 C1 O3 -1.6(4) . . . . ?
C19 C2 C1 C6 175.4(3) . . . . ?
C19 C2 C3 C4 -178.7(3) . . . . ?
C24 O6 C15 C14 -7.3(5) . . . . ?
C24 O6 C15 C16 172.9(3) . . . . ?
C23 O5 C4 C3 171.5(3) . . . . ?
C23 O5 C4 C5 -11.1(5) . . . . ?
C32 C33 N3 C29 -1.0(11) . . . . ?
C32 C31 C30 C29 2.6(11) . . . . ?
C33 C32 C31 C30 -1.5(12) . . . . ?
C33 N3 C29 C30 2.1(10) . . . . ?
C31 C32 C33 N3 0.6(12) . . . . ?
C31 C30 C29 N3 -2.9(11) . . . . ?

loop_
_exptl_oxdiff_crystal_face_indexfrac_h
_exptl_oxdiff_crystal_face_indexfrac_k
_exptl_oxdiff_crystal_face_indexfrac_l
_exptl_oxdiff_crystal_face_x
_exptl_oxdiff_crystal_face_y
_exptl_oxdiff_crystal_face_z
-2.6756 -12.6366 -16.3818 0.0000 0.2152 0.9766
12.7901 -1.2116 -3.8159 -0.0000 -0.8797 0.4755
9.6310 12.0057 14.3440 -0.0000 -0.6936 -0.7203
-13.4184 -0.1963 2.0475 0.0000 0.9265 -0.3764
1.5694 -12.5925 -14.4271 0.0991 -0.0893 0.9911
8.6775 -7.7472 7.7471 0.7386 -0.6650 0.1104
0.0680 11.4561 16.3492 0.0412 -0.0371 -0.9985
5.5046 18.2497 7.1539 -0.6124 -0.3536 -0.7071
6.9771 4.7544 -13.7265 -0.7120 -0.4111 0.5692
-8.1654 -11.9902 8.0936 0.8557 0.4941 -0.1537
-8.2176 10.4115 -2.9877 -0.6900 0.6213 -0.3714
